data_4132551
loop_
_publ_author_name
'McWilliams, Sean F.'
'Bill, Eckhard'
'Lukat-Rodgers, Gudrun'
'Rodgers, Kenton R.'
'Mercado, Brandon Q.'
'Holland, Patrick L.'

_publ_section_title
;
 Effects of N<sub>2</sub> Binding Mode on Iron-Based Functionalization of
 Dinitrogen to Form an Iron(III) Hydrazido Complex.
;
_journal_issue 27
_journal_name_full 'Journal of the American Chemical Society'
_journal_page_first 8586
_journal_page_last 8598
_journal_paper_doi 10.1021/jacs.8b04828
_journal_volume 140
_journal_year 2018
_chemical_formula_moiety 'C58 H82 Fe2 N6, 2(C20 H40 K O10)'
_chemical_formula_sum 'C98 H162 Fe2 K2 N6 O20'
_chemical_formula_weight 1934.23
_space_group_crystal_system monoclinic
_space_group_IT_number 12
_space_group_name_Hall '-C 2y'
_space_group_name_H-M_alt 'C 1 2/m 1'
_atom_sites_solution_hydrogens geom
_atom_sites_solution_primary SHELXT
_atom_sites_solution_secondary difmap
_audit_creation_method SHELXL-2014/7
_cell_angle_alpha 90
_cell_angle_beta 108.659(8)
_cell_angle_gamma 90
_cell_formula_units_Z 2
_cell_length_a 20.2963(15)
_cell_length_b 17.9161(13)
_cell_length_c 15.4636(11)
_cell_measurement_reflns_used 13499
_cell_measurement_temperature 93(2)
_cell_measurement_theta_max 25.2
_cell_measurement_theta_min 3.1
_cell_volume 5327.5(7)
_computing_cell_refinement 'CrystalClear-SM Expert 2.0 r15 (Rigaku, 2011)'
_computing_data_collection 'CrystalClear-SM Expert 2.0 r15 (Rigaku, 2011)'
_computing_data_reduction 'CrystalClear-SM Expert 2.0 r15 (Rigaku, 2011)'
_computing_molecular_graphics
; 
Dolomanov, O.V.; Bourhis, L.J.; Gildea, R.J.; Howard, J.A.K.; Puschmann, H., 
OLEX2: A complete structure solution, refinement and analysis program
(2009). J. Appl. Cryst., 42, 339-341.
;
_computing_publication_material 'CIFTAB-2013/2 (Sheldrick, 2014)'
_computing_structure_refinement 'SHELXL-2014/7 (Sheldrick, 2014)'
_computing_structure_solution 'SHELXT-2014/5 (Sheldrick, 2014)'
_diffrn_ambient_temperature 93(2)
_diffrn_detector_area_resol_mean 6.8
_diffrn_measured_fraction_theta_full 0.972
_diffrn_measured_fraction_theta_max 0.972
_diffrn_measurement_device_type 'Rigaku Mercury275R CCD'
_diffrn_measurement_method \w
_diffrn_radiation_type MoK\a
_diffrn_radiation_wavelength 0.71075
_diffrn_reflns_av_R_equivalents 0.1337
_diffrn_reflns_av_unetI/netI 0.0975
_diffrn_reflns_Laue_measured_fraction_full 0.972
_diffrn_reflns_Laue_measured_fraction_max 0.972
_diffrn_reflns_limit_h_max 24
_diffrn_reflns_limit_h_min -24
_diffrn_reflns_limit_k_max 21
_diffrn_reflns_limit_k_min -21
_diffrn_reflns_limit_l_max 18
_diffrn_reflns_limit_l_min -18
_diffrn_reflns_number 15986
_diffrn_reflns_point_group_measured_fraction_full 0.972
_diffrn_reflns_point_group_measured_fraction_max 0.972
_diffrn_reflns_theta_full 25.025
_diffrn_reflns_theta_max 25.025
_diffrn_reflns_theta_min 3.108
_diffrn_source 'Sealed Tube'
_exptl_absorpt_coefficient_mu 0.416
_exptl_absorpt_correction_T_max 1.000
_exptl_absorpt_correction_T_min 0.746
_exptl_absorpt_correction_type multi-scan
_exptl_absorpt_process_details 'Jacobson, R. (1998) Private Communication'
_exptl_crystal_colour Colorless
_exptl_crystal_density_diffrn 1.206
_exptl_crystal_density_method 'not measured'
_exptl_crystal_description Prism
_exptl_crystal_F_000 2084
_exptl_crystal_size_max 0.200
_exptl_crystal_size_mid 0.170
_exptl_crystal_size_min 0.060
_refine_diff_density_max 0.520
_refine_diff_density_min -0.539
_refine_diff_density_rms 0.100
_refine_ls_extinction_method none
_refine_ls_goodness_of_fit_ref 1.140
_refine_ls_hydrogen_treatment constr
_refine_ls_matrix_type full
_refine_ls_number_parameters 432
_refine_ls_number_reflns 4738
_refine_ls_number_restraints 295
_refine_ls_restrained_S_all 1.113
_refine_ls_R_factor_all 0.1020
_refine_ls_R_factor_gt 0.0700
_refine_ls_shift/su_max 0.000
_refine_ls_shift/su_mean 0.000
_refine_ls_structure_factor_coef Fsqd
_refine_ls_weighting_details 'w=1/[\s^2^(Fo^2^)+(0.0753P)^2^] where P=(Fo^2^+2Fc^2^)/3'
_refine_ls_weighting_scheme calc
_refine_ls_wR_factor_gt 0.1472
_refine_ls_wR_factor_ref 0.1655
_reflns_Friedel_coverage 0.000
_reflns_number_gt 3515
_reflns_number_total 4738
_reflns_threshold_expression 'I > 2\s(I)'
_cod_data_source_file ja8b04828_si_003.cif
_cod_data_source_block 2
_cod_original_sg_symbol_H-M 'C 2/m'
_cod_database_code 4132551
_shelx_shelxl_version_number 2014/7
_shelx_space_group_comment
; 
The symmetry employed for this shelxl refinement is uniquely defined 
by the following loop, which should always be used as a source of 
symmetry information in preference to the above space-group names. 
They are only intended as comments. 
;
_shelx_estimated_absorpt_t_min 0.921
_shelx_estimated_absorpt_t_max 0.975

loop_
_space_group_symop_operation_xyz
'x, y, z'
'-x, y, -z'
'x+1/2, y+1/2, z'
'-x+1/2, y+1/2, -z'
'-x, -y, -z'
'x, -y, z'
'-x+1/2, -y+1/2, -z'
'x+1/2, -y+1/2, z'

loop_
_atom_site_label
_atom_site_type_symbol
_atom_site_fract_x
_atom_site_fract_y
_atom_site_fract_z
_atom_site_U_iso_or_equiv
_atom_site_adp_type
_atom_site_occupancy
_atom_site_site_symmetry_order
_atom_site_calc_flag
_atom_site_refinement_flags_posn
_atom_site_refinement_flags_adp
_atom_site_refinement_flags_occupancy
_atom_site_disorder_assembly
_atom_site_disorder_group
Fe1 Fe 0.46823(4) 0.5000 0.13356(5) 0.0141(2) Uani 1 2 d S T P . .
N1 N 0.4904(2) 0.5000 0.0325(3) 0.0239(10) Uani 1 2 d S T P . .
N11 N 0.45730(14) 0.58344(15) 0.20571(19) 0.0152(6) Uani 1 1 d . . . . .
C11 C 0.4487(2) 0.63811(19) 0.3489(2) 0.0233(9) Uani 1 1 d . . . . .
H11C H 0.4848 0.6741 0.3478 0.035 Uiso 1 1 calc R U . . .
H11D H 0.4563 0.6217 0.4118 0.035 Uiso 1 1 calc R U . . .
H11E H 0.4029 0.6617 0.3249 0.035 Uiso 1 1 calc R U . . .
C21 C 0.45206(17) 0.57166(18) 0.2907(2) 0.0152(7) Uani 1 1 d . . . . .
C31 C 0.4516(2) 0.5000 0.3275(3) 0.0147(10) Uani 1 2 d S T P . .
H31 H 0.4507 0.5000 0.3886 0.018 Uiso 1 2 calc R U P . .
C12 C 0.44646(18) 0.65720(18) 0.1694(2) 0.0153(7) Uani 1 1 d . . . . .
C22 C 0.50255(18) 0.69972(19) 0.1599(2) 0.0170(8) Uani 1 1 d . . . . .
C32 C 0.48999(19) 0.7718(2) 0.1242(2) 0.0226(8) Uani 1 1 d . . . . .
H32 H 0.5275 0.8001 0.1171 0.027 Uiso 1 1 calc R U . . .
C42 C 0.4249(2) 0.8029(2) 0.0992(3) 0.0270(9) Uani 1 1 d . . . . .
H42 H 0.4180 0.8531 0.0783 0.032 Uiso 1 1 calc R U . . .
C52 C 0.3694(2) 0.7607(2) 0.1048(3) 0.0286(9) Uani 1 1 d . . . . .
H52 H 0.3240 0.7816 0.0851 0.034 Uiso 1 1 calc R U . . .
C62 C 0.37882(19) 0.6877(2) 0.1387(2) 0.0209(8) Uani 1 1 d . . . . .
C72 C 0.57628(18) 0.6687(2) 0.1871(3) 0.0226(8) Uani 1 1 d . . . . .
H72 H 0.5765 0.6189 0.2163 0.027 Uiso 1 1 calc R U . . .
C82 C 0.6275(2) 0.7194(3) 0.2558(4) 0.0517(14) Uani 1 1 d . . . . .
H82A H 0.6120 0.7267 0.3090 0.078 Uiso 1 1 calc R U . . .
H82B H 0.6298 0.7678 0.2273 0.078 Uiso 1 1 calc R U . . .
H82C H 0.6737 0.6963 0.2752 0.078 Uiso 1 1 calc R U . . .
C92 C 0.5994(2) 0.6578(2) 0.1027(3) 0.0392(11) Uani 1 1 d . . . . .
H92A H 0.5686 0.6219 0.0613 0.059 Uiso 1 1 calc R U . . .
H92B H 0.6473 0.6389 0.1217 0.059 Uiso 1 1 calc R U . . .
H92C H 0.5973 0.7057 0.0713 0.059 Uiso 1 1 calc R U . . .
C102 C 0.31561(18) 0.6398(2) 0.1325(3) 0.0264(9) Uani 1 1 d . . . . .
H102 H 0.3302 0.5999 0.1801 0.032 Uiso 1 1 calc R U . . .
C112 C 0.2550(2) 0.6831(2) 0.1479(4) 0.0423(12) Uani 1 1 d . . . . .
H11F H 0.2710 0.7077 0.2076 0.064 Uiso 1 1 calc R U . . .
H11G H 0.2172 0.6484 0.1459 0.064 Uiso 1 1 calc R U . . .
H11H H 0.2382 0.7207 0.0999 0.064 Uiso 1 1 calc R U . . .
C122 C 0.2916(2) 0.6018(2) 0.0385(3) 0.0351(10) Uani 1 1 d . . . . .
H12C H 0.2775 0.6399 -0.0093 0.053 Uiso 1 1 calc R U . . .
H12D H 0.2521 0.5689 0.0343 0.053 Uiso 1 1 calc R U . . .
H12E H 0.3300 0.5724 0.0305 0.053 Uiso 1 1 calc R U . . .
K1 K 0.81814(6) 0.5000 0.47854(8) 0.0214(3) Uani 1 2 d S T P . .
O10 O 0.8115(3) 0.5989(3) 0.3154(4) 0.0281(13) Uani 0.5 1 d D U P A -1
O20 O 0.9141(3) 0.6296(3) 0.4846(3) 0.0246(12) Uani 0.5 1 d D U P A -1
O30 O 0.9396(3) 0.5379(3) 0.6412(4) 0.0258(12) Uani 0.5 1 d D U P A -1
O40 O 0.8961(3) 0.3869(3) 0.6057(3) 0.0258(12) Uani 0.5 1 d D U P A -1
O50 O 0.8710(3) 0.3684(3) 0.4143(4) 0.0272(12) Uani 0.5 1 d D U P A -1
O60 O 0.7656(3) 0.4498(3) 0.2852(4) 0.0307(13) Uani 0.5 1 d D U P A -1
O70 O 0.6788(3) 0.4660(3) 0.3971(4) 0.0277(13) Uani 0.5 1 d D U P A -1
O80 O 0.7097(3) 0.5972(3) 0.5034(4) 0.0357(13) Uani 0.5 1 d D U P A -1
O90 O 0.78601(18) 0.5000 0.6474(3) 0.0269(9) Uani 1 2 d DS TU P A .
O100 O 0.7570(3) 0.3700(3) 0.5390(3) 0.0257(12) Uani 0.5 1 d D U P A -1
C10 C 0.8614(6) 0.6574(6) 0.3261(8) 0.034(3) Uani 0.5 1 d D U P A -1
H10A H 0.8416 0.6982 0.2823 0.041 Uiso 0.5 1 calc R U P A -1
H10B H 0.9034 0.6381 0.3142 0.041 Uiso 0.5 1 calc R U P A -1
C20 C 0.8799(5) 0.6857(5) 0.4212(6) 0.0314(19) Uani 0.5 1 d D U P A -1
H20A H 0.9108 0.7297 0.4285 0.038 Uiso 0.5 1 calc R U P A -1
H20B H 0.8372 0.7017 0.4338 0.038 Uiso 0.5 1 calc R U P A -1
C30 C 0.9353(11) 0.6581(10) 0.5759(9) 0.034(5) Uani 0.5 1 d D U P A -1
H30A H 0.8940 0.6678 0.5950 0.041 Uiso 0.5 1 calc R U P A -1
H30B H 0.9609 0.7055 0.5790 0.041 Uiso 0.5 1 calc R U P A -1
C40 C 0.9809(4) 0.6017(4) 0.6373(5) 0.0320(19) Uani 0.5 1 d D U P A -1
H40A H 1.0190 0.5872 0.6137 0.038 Uiso 0.5 1 calc R U P A -1
H40B H 1.0017 0.6230 0.6992 0.038 Uiso 0.5 1 calc R U P A -1
C50 C 0.9803(4) 0.4781(4) 0.6904(6) 0.030(2) Uani 0.5 1 d D U P A -1
H50A H 1.0068 0.4945 0.7530 0.036 Uiso 0.5 1 calc R U P A -1
H50B H 1.0139 0.4617 0.6598 0.036 Uiso 0.5 1 calc R U P A -1
C60 C 0.9334(4) 0.4148(4) 0.6943(5) 0.0290(17) Uani 0.5 1 d D U P A -1
H60A H 0.9614 0.3740 0.7315 0.035 Uiso 0.5 1 calc R U P A -1
H60B H 0.8999 0.4319 0.7247 0.035 Uiso 0.5 1 calc R U P A -1
C70 C 0.9370(9) 0.3402(10) 0.5677(10) 0.030(4) Uani 0.5 1 d D U P A -1
H70A H 0.9580 0.2989 0.6102 0.036 Uiso 0.5 1 calc R U P A -1
H70B H 0.9750 0.3694 0.5567 0.036 Uiso 0.5 1 calc R U P A -1
C80 C 0.8898(5) 0.3097(5) 0.4798(6) 0.037(2) Uani 0.5 1 d D U P A -1
H80A H 0.9135 0.2694 0.4576 0.045 Uiso 0.5 1 calc R U P A -1
H80B H 0.8475 0.2886 0.4893 0.045 Uiso 0.5 1 calc R U P A -1
C90 C 0.8335(6) 0.3398(7) 0.3258(7) 0.038(3) Uani 0.5 1 d D U P A -1
H90A H 0.7915 0.3129 0.3282 0.046 Uiso 0.5 1 calc R U P A -1
H90B H 0.8631 0.3042 0.3059 0.046 Uiso 0.5 1 calc R U P A -1
C110 C 0.7380(3) 0.5083(8) 0.2212(5) 0.031(2) Uani 0.5 1 d D U P A -1
H11A H 0.6972 0.5303 0.2336 0.037 Uiso 0.5 1 calc R U P A -1
H11B H 0.7219 0.4870 0.1589 0.037 Uiso 0.5 1 calc R U P A -1
C120 C 0.7895(5) 0.5687(6) 0.2247(6) 0.040(2) Uani 0.5 1 d D U P A -1
H12A H 0.8299 0.5483 0.2099 0.048 Uiso 0.5 1 calc R U P A -1
H12B H 0.7679 0.6083 0.1798 0.048 Uiso 0.5 1 calc R U P A -1
C130 C 0.6375(5) 0.5325(4) 0.3735(6) 0.033(2) Uani 0.5 1 d D U P A -1
H13A H 0.5888 0.5189 0.3394 0.040 Uiso 0.5 1 calc R U P A -1
H13B H 0.6553 0.5641 0.3333 0.040 Uiso 0.5 1 calc R U P A -1
C140 C 0.6394(5) 0.5761(6) 0.4574(7) 0.035(3) Uani 0.5 1 d D U P A -1
H14A H 0.6097 0.6210 0.4401 0.042 Uiso 0.5 1 calc R U P A -1
H14B H 0.6216 0.5450 0.4981 0.042 Uiso 0.5 1 calc R U P A -1
C150 C 0.7233(8) 0.6125(7) 0.5980(7) 0.044(3) Uani 0.5 1 d D U P A -1
H15A H 0.6857 0.6446 0.6054 0.053 Uiso 0.5 1 calc R U P A -1
H15B H 0.7675 0.6405 0.6213 0.053 Uiso 0.5 1 calc R U P A -1
C160 C 0.7281(4) 0.5428(5) 0.6544(6) 0.039(2) Uani 0.5 1 d D U P A -1
H16A H 0.7353 0.5560 0.7189 0.047 Uiso 0.5 1 calc R U P A -1
H16B H 0.6847 0.5134 0.6313 0.047 Uiso 0.5 1 calc R U P A -1
C170 C 0.7911(4) 0.4269(4) 0.6863(5) 0.0297(18) Uani 0.5 1 d D U P A -1
H17A H 0.7808 0.4293 0.7446 0.036 Uiso 0.5 1 calc R U P A -1
H17B H 0.8391 0.4078 0.6992 0.036 Uiso 0.5 1 calc R U P A -1
C180 C 0.7406(7) 0.3750(7) 0.6214(6) 0.031(3) Uani 0.5 1 d D U P A -1
H18A H 0.7433 0.3249 0.6493 0.037 Uiso 0.5 1 calc R U P A -1
H18B H 0.6926 0.3940 0.6085 0.037 Uiso 0.5 1 calc R U P A -1
C190 C 0.7000(4) 0.3465(5) 0.4625(5) 0.0307(18) Uani 0.5 1 d D U P A -1
H19A H 0.6779 0.3024 0.4802 0.037 Uiso 0.5 1 calc R U P A -1
H19B H 0.7179 0.3312 0.4127 0.037 Uiso 0.5 1 calc R U P A -1
C200 C 0.6457(5) 0.4064(5) 0.4274(7) 0.028(2) Uani 0.5 1 d D U P A -1
H20C H 0.6062 0.3871 0.3763 0.034 Uiso 0.5 1 calc R U P A -1
H20D H 0.6279 0.4236 0.4765 0.034 Uiso 0.5 1 calc R U P A -1
C100 C 0.8128(5) 0.4028(5) 0.2593(8) 0.034(2) Uani 0.5 1 d D U P A -1
H10C H 0.8544 0.4317 0.2595 0.041 Uiso 0.5 1 calc R U P A -1
H10D H 0.7903 0.3832 0.1970 0.041 Uiso 0.5 1 calc R U P A -1

loop_
_atom_site_aniso_label
_atom_site_aniso_U_11
_atom_site_aniso_U_22
_atom_site_aniso_U_33
_atom_site_aniso_U_23
_atom_site_aniso_U_13
_atom_site_aniso_U_12
Fe1 0.0188(4) 0.0111(4) 0.0145(4) 0.000 0.0083(3) 0.000
N1 0.029(3) 0.024(3) 0.019(2) 0.000 0.007(2) 0.000
N11 0.0180(16) 0.0129(15) 0.0148(15) 0.0004(11) 0.0055(13) 0.0015(11)
C11 0.039(2) 0.0137(19) 0.021(2) -0.0026(15) 0.0150(18) 0.0025(16)
C21 0.0140(18) 0.0123(18) 0.0184(18) -0.0020(14) 0.0041(15) 0.0011(13)
C31 0.015(3) 0.017(3) 0.012(2) 0.000 0.003(2) 0.000
C12 0.0203(19) 0.0128(18) 0.0136(17) -0.0030(13) 0.0064(15) 0.0009(14)
C22 0.0195(19) 0.0164(19) 0.0152(17) -0.0053(14) 0.0055(15) -0.0041(14)
C32 0.027(2) 0.022(2) 0.0200(19) 0.0020(15) 0.0085(17) -0.0064(16)
C42 0.031(2) 0.015(2) 0.030(2) 0.0049(16) 0.0032(18) 0.0020(16)
C52 0.024(2) 0.019(2) 0.041(2) 0.0036(17) 0.0079(19) 0.0064(16)
C62 0.026(2) 0.0140(19) 0.026(2) -0.0004(15) 0.0120(17) -0.0005(15)
C72 0.0158(19) 0.019(2) 0.031(2) 0.0003(16) 0.0044(16) -0.0024(15)
C82 0.026(3) 0.036(3) 0.070(4) -0.015(2) -0.016(2) 0.001(2)
C92 0.036(3) 0.033(3) 0.062(3) 0.005(2) 0.033(2) 0.0080(19)
C102 0.014(2) 0.020(2) 0.046(3) 0.0029(17) 0.0094(18) 0.0018(15)
C112 0.023(2) 0.035(3) 0.072(3) -0.004(2) 0.019(2) 0.0008(19)
C122 0.021(2) 0.026(2) 0.054(3) -0.011(2) 0.006(2) -0.0031(17)
K1 0.0177(6) 0.0209(6) 0.0255(6) 0.000 0.0067(5) 0.000
O10 0.027(3) 0.034(4) 0.024(3) -0.003(3) 0.008(3) 0.002(2)
O20 0.031(3) 0.019(3) 0.023(3) 0.001(2) 0.006(2) 0.000(2)
O30 0.016(3) 0.031(3) 0.027(3) 0.005(2) 0.001(2) -0.001(2)
O40 0.028(3) 0.023(3) 0.029(3) 0.004(2) 0.013(2) 0.007(2)
O50 0.028(3) 0.023(3) 0.034(3) -0.005(2) 0.014(3) 0.001(2)
O60 0.026(3) 0.037(3) 0.031(3) -0.006(3) 0.011(3) 0.008(2)
O70 0.017(3) 0.036(3) 0.031(3) 0.010(2) 0.009(3) -0.001(2)
O80 0.026(3) 0.037(4) 0.045(3) 0.004(3) 0.013(3) 0.006(3)
O90 0.024(2) 0.031(2) 0.031(2) 0.000 0.0155(17) 0.000
O100 0.023(3) 0.031(3) 0.021(2) 0.005(2) 0.005(2) -0.005(2)
C10 0.038(6) 0.027(5) 0.038(4) 0.008(3) 0.012(4) 0.005(4)
C20 0.035(5) 0.022(5) 0.035(4) 0.008(3) 0.009(4) 0.004(3)
C30 0.046(9) 0.026(7) 0.025(5) -0.007(4) 0.003(4) -0.006(6)
C40 0.030(4) 0.036(4) 0.027(4) 0.001(3) 0.005(3) -0.012(3)
C50 0.022(4) 0.038(5) 0.031(4) 0.011(3) 0.008(3) 0.010(3)
C60 0.031(4) 0.034(4) 0.021(4) 0.010(3) 0.008(3) 0.007(3)
C70 0.034(7) 0.025(7) 0.039(5) 0.005(4) 0.022(4) 0.014(5)
C80 0.045(5) 0.028(5) 0.046(4) -0.001(3) 0.024(4) 0.008(4)
C90 0.036(6) 0.036(6) 0.042(4) -0.020(3) 0.012(4) 0.005(5)
C110 0.025(3) 0.039(5) 0.024(3) -0.004(4) 0.000(3) 0.007(4)
C120 0.037(5) 0.045(5) 0.033(5) -0.001(4) 0.004(4) 0.005(4)
C130 0.020(5) 0.039(4) 0.043(5) 0.016(3) 0.014(4) 0.003(3)
C140 0.022(4) 0.040(6) 0.044(6) 0.010(4) 0.010(4) 0.010(4)
C150 0.037(7) 0.049(6) 0.047(5) -0.002(4) 0.015(5) 0.013(5)
C160 0.030(4) 0.053(5) 0.036(4) -0.004(3) 0.015(4) 0.010(4)
C170 0.032(4) 0.036(4) 0.023(4) 0.006(3) 0.011(3) -0.003(3)
C180 0.037(7) 0.035(5) 0.019(4) 0.004(3) 0.005(4) -0.016(5)
C190 0.030(4) 0.035(4) 0.024(4) 0.001(3) 0.005(3) -0.011(3)
C200 0.027(5) 0.035(5) 0.020(5) 0.000(4) 0.006(4) -0.011(3)
C100 0.029(5) 0.043(5) 0.032(5) -0.015(4) 0.013(4) 0.006(4)

loop_
_atom_type_symbol
_atom_type_description
_atom_type_scat_dispersion_real
_atom_type_scat_dispersion_imag
_atom_type_scat_source
C C 0.0033 0.0016 'International Tables Vol C Tables 4.2.6.8 and 6.1.1.4'
H H 0.0000 0.0000 'International Tables Vol C Tables 4.2.6.8 and 6.1.1.4'
Fe Fe 0.3463 0.8444 'International Tables Vol C Tables 4.2.6.8 and 6.1.1.4'
K K 0.2009 0.2494 'International Tables Vol C Tables 4.2.6.8 and 6.1.1.4'
N N 0.0061 0.0033 'International Tables Vol C Tables 4.2.6.8 and 6.1.1.4'
O O 0.0106 0.0060 'International Tables Vol C Tables 4.2.6.8 and 6.1.1.4'

loop_
_geom_angle_atom_site_label_1
_geom_angle_atom_site_label_2
_geom_angle_atom_site_label_3
_geom_angle
_geom_angle_site_symmetry_1
_geom_angle_site_symmetry_3
N1 Fe1 N11 128.76(8) . .
N1 Fe1 N11 128.76(8) . 6_565
N11 Fe1 N11 102.26(17) . 6_565
N1 N1 Fe1 175.9(6) 5_665 .
C21 N11 C12 118.1(3) . .
C21 N11 Fe1 119.8(2) . .
C12 N11 Fe1 121.7(2) . .
C21 C11 H11C 109.5 . .
C21 C11 H11D 109.5 . .
H11C C11 H11D 109.5 . .
C21 C11 H11E 109.5 . .
H11C C11 H11E 109.5 . .
H11D C11 H11E 109.5 . .
N11 C21 C31 122.8(3) . .
N11 C21 C11 118.9(3) . .
C31 C21 C11 118.2(3) . .
C21 C31 C21 132.0(4) . 6_565
C21 C31 H31 114.0 . .
C21 C31 H31 114.0 6_565 .
C62 C12 C22 119.0(3) . .
C62 C12 N11 120.2(3) . .
C22 C12 N11 120.8(3) . .
C32 C22 C12 119.2(3) . .
C32 C22 C72 119.0(3) . .
C12 C22 C72 121.8(3) . .
C42 C32 C22 121.7(3) . .
C42 C32 H32 119.2 . .
C22 C32 H32 119.2 . .
C32 C42 C52 119.4(4) . .
C32 C42 H42 120.3 . .
C52 C42 H42 120.3 . .
C42 C52 C62 121.2(4) . .
C42 C52 H52 119.4 . .
C62 C52 H52 119.4 . .
C52 C62 C12 119.3(3) . .
C52 C62 C102 119.5(3) . .
C12 C62 C102 120.8(3) . .
C22 C72 C82 111.4(3) . .
C22 C72 C92 110.7(3) . .
C82 C72 C92 110.0(4) . .
C22 C72 H72 108.2 . .
C82 C72 H72 108.2 . .
C92 C72 H72 108.2 . .
C72 C82 H82A 109.5 . .
C72 C82 H82B 109.5 . .
H82A C82 H82B 109.5 . .
C72 C82 H82C 109.5 . .
H82A C82 H82C 109.5 . .
H82B C82 H82C 109.5 . .
C72 C92 H92A 109.5 . .
C72 C92 H92B 109.5 . .
H92A C92 H92B 109.5 . .
C72 C92 H92C 109.5 . .
H92A C92 H92C 109.5 . .
H92B C92 H92C 109.5 . .
C62 C102 C112 114.0(3) . .
C62 C102 C122 108.4(3) . .
C112 C102 C122 110.1(3) . .
C62 C102 H102 108.1 . .
C112 C102 H102 108.1 . .
C122 C102 H102 108.1 . .
C102 C112 H11F 109.5 . .
C102 C112 H11G 109.5 . .
H11F C112 H11G 109.5 . .
C102 C112 H11H 109.5 . .
H11F C112 H11H 109.5 . .
H11G C112 H11H 109.5 . .
C102 C122 H12C 109.5 . .
C102 C122 H12D 109.5 . .
H12C C122 H12D 109.5 . .
C102 C122 H12E 109.5 . .
H12C C122 H12E 109.5 . .
H12D C122 H12E 109.5 . .
O70 K1 O90 85.31(14) . .
O70 K1 O50 95.79(16) . .
O90 K1 O50 121.76(11) . .
O70 K1 O40 114.14(15) . .
O90 K1 O40 67.68(11) . .
O50 K1 O40 58.97(15) . .
O70 K1 O80 59.30(17) . .
O90 K1 O80 58.96(13) . .
O50 K1 O80 155.02(17) . .
O40 K1 O80 126.45(16) . .
O70 K1 O100 59.68(15) . .
O90 K1 O100 57.99(10) . .
O50 K1 O100 72.74(15) . .
O40 K1 O100 54.94(15) . .
O80 K1 O100 91.03(17) . .
O70 K1 O60 59.38(16) . .
O90 K1 O60 142.86(13) . .
O50 K1 O60 57.42(15) . .
O40 K1 O60 114.27(15) . .
O80 K1 O60 105.60(16) . .
O100 K1 O60 91.62(15) . .
O70 K1 O30 151.83(16) . .
O90 K1 O30 66.56(13) . .
O50 K1 O30 100.26(15) . .
O40 K1 O30 57.68(14) . .
O80 K1 O30 101.96(16) . .
O100 K1 O30 103.43(14) . .
O60 K1 O30 148.25(15) . .
O70 K1 O20 137.67(14) . .
O90 K1 O20 107.60(11) . .
O50 K1 O20 109.39(15) . .
O40 K1 O20 108.00(14) . .
O80 K1 O20 92.45(15) . .
O100 K1 O20 159.79(14) . .
O60 K1 O20 106.56(15) . .
O30 K1 O20 56.39(13) . .
O70 K1 O10 89.02(15) . .
O90 K1 O10 141.72(11) . .
O50 K1 O10 96.46(16) . .
O40 K1 O10 146.44(15) . .
O80 K1 O10 85.79(16) . .
O100 K1 O10 144.55(14) . .
O60 K1 O10 55.77(15) . .
O30 K1 O10 111.78(14) . .
O20 K1 O10 55.62(14) . .
C10 O10 C120 112.1(8) . .
C10 O10 K1 119.2(5) . .
C120 O10 K1 120.5(5) . .
C20 O20 C30 110.8(9) . .
C20 O20 K1 110.9(5) . .
C30 O20 K1 107.0(8) . .
C50 O30 C40 112.2(5) . .
C50 O30 K1 117.5(4) . .
C40 O30 K1 119.0(4) . .
C60 O40 C70 113.5(8) . .
C60 O40 K1 114.3(4) . .
C70 O40 K1 113.0(7) . .
C80 O50 C90 110.8(8) . .
C80 O50 K1 113.6(5) . .
C90 O50 K1 118.6(6) . .
C100 O60 C110 112.9(8) . .
C100 O60 K1 113.8(6) . .
C110 O60 K1 114.2(5) . .
C200 O70 C130 114.1(6) . .
C200 O70 K1 122.6(5) . .
C130 O70 K1 111.2(4) . .
C140 O80 C150 113.4(8) . .
C140 O80 K1 116.8(5) . .
C150 O80 K1 110.0(7) . .
C170 O90 C160 114.1(5) . .
C170 O90 K1 111.9(4) . .
C160 O90 K1 119.7(4) . .
C180 O100 C190 113.7(7) . .
C180 O100 K1 118.8(5) . .
C190 O100 K1 106.5(4) . .
O10 C10 C20 108.1(8) . .
O10 C10 H10A 110.1 . .
C20 C10 H10A 110.1 . .
O10 C10 H10B 110.1 . .
C20 C10 H10B 110.1 . .
H10A C10 H10B 108.4 . .
O20 C20 C10 110.8(8) . .
O20 C20 H20A 109.5 . .
C10 C20 H20A 109.5 . .
O20 C20 H20B 109.5 . .
C10 C20 H20B 109.5 . .
H20A C20 H20B 108.1 . .
O20 C30 C40 108.6(12) . .
O20 C30 H30A 110.0 . .
C40 C30 H30A 110.0 . .
O20 C30 H30B 110.0 . .
C40 C30 H30B 110.0 . .
H30A C30 H30B 108.4 . .
O30 C40 C30 108.4(9) . .
O30 C40 H40A 110.0 . .
C30 C40 H40A 110.0 . .
O30 C40 H40B 110.0 . .
C30 C40 H40B 110.0 . .
H40A C40 H40B 108.4 . .
O30 C50 C60 109.0(6) . .
O30 C50 H50A 109.9 . .
C60 C50 H50A 109.9 . .
O30 C50 H50B 109.9 . .
C60 C50 H50B 109.9 . .
H50A C50 H50B 108.3 . .
O40 C60 C50 112.1(6) . .
O40 C60 H60A 109.2 . .
C50 C60 H60A 109.2 . .
O40 C60 H60B 109.2 . .
C50 C60 H60B 109.2 . .
H60A C60 H60B 107.9 . .
O40 C70 C80 107.4(12) . .
O40 C70 H70A 110.2 . .
C80 C70 H70A 110.2 . .
O40 C70 H70B 110.2 . .
C80 C70 H70B 110.2 . .
H70A C70 H70B 108.5 . .
O50 C80 C70 109.0(10) . .
O50 C80 H80A 109.9 . .
C70 C80 H80A 109.9 . .
O50 C80 H80B 109.9 . .
C70 C80 H80B 109.9 . .
H80A C80 H80B 108.3 . .
O50 C90 C100 109.4(9) . .
O50 C90 H90A 109.8 . .
C100 C90 H90A 109.8 . .
O50 C90 H90B 109.8 . .
C100 C90 H90B 109.8 . .
H90A C90 H90B 108.2 . .
O60 C110 C120 113.1(6) . .
O60 C110 H11A 109.0 . .
C120 C110 H11A 109.0 . .
O60 C110 H11B 109.0 . .
C120 C110 H11B 109.0 . .
H11A C110 H11B 107.8 . .
O10 C120 C110 107.6(7) . .
O10 C120 H12A 110.2 . .
C110 C120 H12A 110.2 . .
O10 C120 H12B 110.2 . .
C110 C120 H12B 110.2 . .
H12A C120 H12B 108.5 . .
O70 C130 C140 111.1(8) . .
O70 C130 H13A 109.4 . .
C140 C130 H13A 109.4 . .
O70 C130 H13B 109.4 . .
C140 C130 H13B 109.4 . .
H13A C130 H13B 108.0 . .
O80 C140 C130 108.2(8) . .
O80 C140 H14A 110.0 . .
C130 C140 H14A 110.0 . .
O80 C140 H14B 110.0 . .
C130 C140 H14B 110.0 . .
H14A C140 H14B 108.4 . .
O80 C150 C160 112.9(9) . .
O80 C150 H15A 109.0 . .
C160 C150 H15A 109.0 . .
O80 C150 H15B 109.0 . .
C160 C150 H15B 109.0 . .
H15A C150 H15B 107.8 . .
O90 C160 C150 107.6(8) . .
O90 C160 H16A 110.2 . .
C150 C160 H16A 110.2 . .
O90 C160 H16B 110.2 . .
C150 C160 H16B 110.2 . .
H16A C160 H16B 108.5 . .
O90 C170 C180 110.0(7) . .
O90 C170 H17A 109.7 . .
C180 C170 H17A 109.7 . .
O90 C170 H17B 109.7 . .
C180 C170 H17B 109.7 . .
H17A C170 H17B 108.2 . .
O100 C180 C170 109.4(9) . .
O100 C180 H18A 109.8 . .
C170 C180 H18A 109.8 . .
O100 C180 H18B 109.8 . .
C170 C180 H18B 109.8 . .
H18A C180 H18B 108.2 . .
O100 C190 C200 113.1(7) . .
O100 C190 H19A 109.0 . .
C200 C190 H19A 109.0 . .
O100 C190 H19B 109.0 . .
C200 C190 H19B 109.0 . .
H19A C190 H19B 107.8 . .
O70 C200 C190 106.6(7) . .
O70 C200 H20C 110.4 . .
C190 C200 H20C 110.4 . .
O70 C200 H20D 110.4 . .
C190 C200 H20D 110.4 . .
H20C C200 H20D 108.6 . .
O60 C100 C90 108.7(10) . .
O60 C100 H10C 110.0 . .
C90 C100 H10C 110.0 . .
O60 C100 H10D 110.0 . .
C90 C100 H10D 110.0 . .
H10C C100 H10D 108.3 . .

loop_
_geom_bond_atom_site_label_1
_geom_bond_atom_site_label_2
_geom_bond_distance
_geom_bond_site_symmetry_2
Fe1 N1 1.758(4) .
Fe1 N11 1.920(3) .
Fe1 N11 1.920(3) 6_565
N1 N1 1.190(8) 5_665
N11 C21 1.369(4) .
N11 C12 1.425(4) .
C11 C21 1.506(5) .
C11 H11C 0.9800 .
C11 H11D 0.9800 .
C11 H11E 0.9800 .
C21 C31 1.405(4) .
C31 C21 1.405(4) 6_565
C31 H31 0.9500 .
C12 C62 1.411(5) .
C12 C22 1.416(5) .
C22 C32 1.396(5) .
C22 C72 1.524(5) .
C32 C42 1.370(5) .
C32 H32 0.9500 .
C42 C52 1.382(5) .
C42 H42 0.9500 .
C52 C62 1.399(5) .
C52 H52 0.9500 .
C62 C102 1.521(5) .
C72 C82 1.526(5) .
C72 C92 1.534(6) .
C72 H72 1.0000 .
C82 H82A 0.9800 .
C82 H82B 0.9800 .
C82 H82C 0.9800 .
C92 H92A 0.9800 .
C92 H92B 0.9800 .
C92 H92C 0.9800 .
C102 C112 1.535(5) .
C102 C122 1.536(6) .
C102 H102 1.0000 .
C112 H11F 0.9800 .
C112 H11G 0.9800 .
C112 H11H 0.9800 .
C122 H12C 0.9800 .
C122 H12D 0.9800 .
C122 H12E 0.9800 .
K1 O70 2.770(6) .
K1 O90 2.886(4) .
K1 O50 2.894(6) .
K1 O40 2.913(5) .
K1 O80 2.927(6) .
K1 O100 2.928(5) .
K1 O60 2.974(6) .
K1 O30 2.983(6) .
K1 O20 3.013(5) .
K1 O10 3.051(6) .
O10 C10 1.430(10) .
O10 C120 1.434(9) .
O20 C20 1.420(8) .
O20 C30 1.430(13) .
O30 C50 1.418(7) .
O30 C40 1.430(8) .
O40 C60 1.427(8) .
O40 C70 1.432(14) .
O50 C80 1.425(9) .
O50 C90 1.431(10) .
O60 C100 1.425(9) .
O60 C110 1.427(11) .
O70 C200 1.418(9) .
O70 C130 1.436(7) .
O80 C140 1.426(10) .
O80 C150 1.427(10) .
O90 C170 1.431(7) .
O90 C160 1.435(7) .
O100 C180 1.419(10) .
O100 C190 1.428(8) .
C10 C20 1.486(12) .
C10 H10A 0.9900 .
C10 H10B 0.9900 .
C20 H20A 0.9900 .
C20 H20B 0.9900 .
C30 C40 1.488(15) .
C30 H30A 0.9900 .
C30 H30B 0.9900 .
C40 H40A 0.9900 .
C40 H40B 0.9900 .
C50 C60 1.494(9) .
C50 H50A 0.9900 .
C50 H50B 0.9900 .
C60 H60A 0.9900 .
C60 H60B 0.9900 .
C70 C80 1.494(14) .
C70 H70A 0.9900 .
C70 H70B 0.9900 .
C80 H80A 0.9900 .
C80 H80B 0.9900 .
C90 C100 1.494(13) .
C90 H90A 0.9900 .
C90 H90B 0.9900 .
C110 C120 1.494(12) .
C110 H11A 0.9900 .
C110 H11B 0.9900 .
C120 H12A 0.9900 .
C120 H12B 0.9900 .
C130 C140 1.504(12) .
C130 H13A 0.9900 .
C130 H13B 0.9900 .
C140 H14A 0.9900 .
C140 H14B 0.9900 .
C150 C160 1.508(12) .
C150 H15A 0.9900 .
C150 H15B 0.9900 .
C160 H16A 0.9900 .
C160 H16B 0.9900 .
C170 C180 1.505(11) .
C170 H17A 0.9900 .
C170 H17B 0.9900 .
C180 H18A 0.9900 .
C180 H18B 0.9900 .
C190 C200 1.510(11) .
C190 H19A 0.9900 .
C190 H19B 0.9900 .
C200 H20C 0.9900 .
C200 H20D 0.9900 .
C100 H10C 0.9900 .
C100 H10D 0.9900 .

loop_
_geom_torsion_atom_site_label_1
_geom_torsion_atom_site_label_2
_geom_torsion_atom_site_label_3
_geom_torsion_atom_site_label_4
_geom_torsion
_geom_torsion_site_symmetry_4
C12 N11 C21 C31 170.4(3) .
Fe1 N11 C21 C31 -2.6(5) .
C12 N11 C21 C11 -11.4(5) .
Fe1 N11 C21 C11 175.6(2) .
N11 C21 C31 C21 -3.9(8) 6_565
C11 C21 C31 C21 177.9(4) 6_565
C21 N11 C12 C62 -73.2(4) .
Fe1 N11 C12 C62 99.6(3) .
C21 N11 C12 C22 109.6(4) .
Fe1 N11 C12 C22 -77.6(4) .
C62 C12 C22 C32 2.9(5) .
N11 C12 C22 C32 -179.9(3) .
C62 C12 C22 C72 -176.8(3) .
N11 C12 C22 C72 0.5(5) .
C12 C22 C32 C42 0.8(5) .
C72 C22 C32 C42 -179.5(3) .
C22 C32 C42 C52 -3.5(6) .
C32 C42 C52 C62 2.5(6) .
C42 C52 C62 C12 1.2(6) .
C42 C52 C62 C102 -172.3(4) .
C22 C12 C62 C52 -3.8(5) .
N11 C12 C62 C52 178.9(3) .
C22 C12 C62 C102 169.6(3) .
N11 C12 C62 C102 -7.7(5) .
C32 C22 C72 C82 56.0(5) .
C12 C22 C72 C82 -124.4(4) .
C32 C22 C72 C92 -66.8(4) .
C12 C22 C72 C92 112.9(4) .
C52 C62 C102 C112 -37.1(5) .
C12 C62 C102 C112 149.5(4) .
C52 C62 C102 C122 85.8(4) .
C12 C62 C102 C122 -87.6(4) .
C120 O10 C10 C20 179.1(8) .
K1 O10 C10 C20 -32.3(10) .
C30 O20 C20 C10 176.8(11) .
K1 O20 C20 C10 -64.5(8) .
O10 C10 C20 O20 64.9(10) .
C20 O20 C30 C40 -170.5(10) .
K1 O20 C30 C40 68.5(13) .
C50 O30 C40 C30 173.5(9) .
K1 O30 C40 C30 30.6(10) .
O20 C30 C40 O30 -67.8(14) .
C40 O30 C50 C60 177.9(6) .
K1 O30 C50 C60 -38.6(8) .
C70 O40 C60 C50 77.4(11) .
K1 O40 C60 C50 -54.2(7) .
O30 C50 C60 O40 62.0(8) .
C60 O40 C70 C80 174.8(9) .
K1 O40 C70 C80 -52.9(14) .
C90 O50 C80 C70 172.1(10) .
K1 O50 C80 C70 -51.5(10) .
O40 C70 C80 O50 70.9(14) .
C80 O50 C90 C100 178.3(8) .
K1 O50 C90 C100 44.3(10) .
C100 O60 C110 C120 -73.5(10) .
K1 O60 C110 C120 58.6(8) .
C10 O10 C120 C110 179.7(8) .
K1 O10 C120 C110 31.6(10) .
O60 C110 C120 O10 -59.1(11) .
C200 O70 C130 C140 79.3(10) .
K1 O70 C130 C140 -64.3(7) .
C150 O80 C140 C130 -157.2(8) .
K1 O80 C140 C130 -27.8(9) .
O70 C130 C140 O80 61.1(9) .
C140 O80 C150 C160 75.2(12) .
K1 O80 C150 C160 -57.6(12) .
C170 O90 C160 C150 -171.2(7) .
K1 O90 C160 C150 -34.7(9) .
O80 C150 C160 O90 62.6(12) .
C160 O90 C170 C180 79.3(9) .
K1 O90 C170 C180 -60.6(8) .
C190 O100 C180 C170 -157.8(8) .
K1 O100 C180 C170 -31.3(11) .
O90 C170 C180 O100 61.1(11) .
C180 O100 C190 C200 73.9(10) .
K1 O100 C190 C200 -58.8(7) .
C130 O70 C200 C190 -171.4(7) .
K1 O70 C200 C190 -32.4(9) .
O100 C190 C200 O70 62.7(9) .
C110 O60 C100 C90 -174.9(8) .
K1 O60 C100 C90 52.9(9) .
O50 C90 C100 O60 -64.3(10) .
